data_4504448
loop_
_publ_author_name
'Wang, Jing'
'Zhang, Yue-Hua'
'Li, Hao-Xiang'
'Lin, Zhuo-Jia'
'Tong, Ming-Liang'

_publ_section_title
;
 Construction of Pyridinethiolate-Bridged 2D and 3D Coordination Networks
 of d10Metal Halides via Solvothermalin SituDisulfide Cleavage Reactions
;
_journal_issue 11
_journal_name_full 'Crystal Growth &amp; Design'
_journal_page_first 2352
_journal_paper_doi 10.1021/cg070622x
_journal_volume 7
_journal_year 2007
_chemical_formula_sum 'C5 H5 Cu4 I4 N S'
_chemical_formula_weight 872.97
_chemical_name_systematic
; 
 ? 
;
_space_group_IT_number 12
_symmetry_cell_setting monoclinic
_symmetry_space_group_name_Hall '-C 2y'
_symmetry_space_group_name_H-M 'C 1 2/m 1'
_atom_sites_solution_hydrogens geom
_atom_sites_solution_primary direct
_atom_sites_solution_secondary difmap
_audit_creation_method SHELXL-97
_cell_angle_alpha 90.00
_cell_angle_beta 97.947(2)
_cell_angle_gamma 90.00
_cell_formula_units_Z 4
_cell_length_a 22.106(2)
_cell_length_b 4.1222(4)
_cell_length_c 15.5059(15)
_cell_measurement_temperature 293(2)
_cell_volume 1399.4(2)
_computing_cell_refinement
;
SAINT-PLUS for Windows NT, Ver. 6.0, Bruker AXS Inc., 1997.
;
_computing_data_collection
;
SMART for Windows NT, Bruker AXS Inc., 1998.
;
_computing_data_reduction
;
SAINT-PLUS for Windows NT, Ver. 6.0, Bruker AXS Inc., 1997.
;
_computing_molecular_graphics
;
XP-Interactive Molecular Graphics, Ver. 6.10, Bruker AXS Inc., 2000.
;
_computing_publication_material 'SHELXTL-Bruker AXS Inc., 1998.'
_computing_structure_refinement 'SHELXL-97 (Sheldrick, 1997)'
_computing_structure_solution 'SHELXS-97 (Sheldrick, 1990)'
_diffrn_ambient_temperature 293(2)
_diffrn_measured_fraction_theta_full 0.956
_diffrn_measured_fraction_theta_max 0.956
_diffrn_measurement_device_type 'CCD area detector'
_diffrn_measurement_method 'phi and omega scans'
_diffrn_radiation_monochromator graphite
_diffrn_radiation_source 'fine-focus sealed tube'
_diffrn_radiation_type MoK\a
_diffrn_radiation_wavelength 0.71073
_diffrn_reflns_av_R_equivalents 0.0243
_diffrn_reflns_av_sigmaI/netI 0.0422
_diffrn_reflns_limit_h_max 26
_diffrn_reflns_limit_h_min -25
_diffrn_reflns_limit_k_max 4
_diffrn_reflns_limit_k_min -5
_diffrn_reflns_limit_l_max 18
_diffrn_reflns_limit_l_min -16
_diffrn_reflns_number 2998
_diffrn_reflns_theta_full 26.00
_diffrn_reflns_theta_max 26.00
_diffrn_reflns_theta_min 1.86
_diffrn_standards_decay_% 0
_diffrn_standards_interval_count 0
_diffrn_standards_interval_time 0
_diffrn_standards_number 0
_exptl_absorpt_coefficient_mu 14.936
_exptl_absorpt_correction_T_max 0.5222
_exptl_absorpt_correction_T_min 0.1179
_exptl_absorpt_correction_type multi-scan
_exptl_absorpt_process_details 'SADABS (Bruker, 2002)'
_exptl_crystal_colour orange
_exptl_crystal_density_diffrn 4.143
_exptl_crystal_density_method 'not measured'
_exptl_crystal_description block
_exptl_crystal_F_000 1544
_exptl_crystal_size_max 0.25
_exptl_crystal_size_mid 0.06
_exptl_crystal_size_min 0.05
_refine_diff_density_max 3.894
_refine_diff_density_min -4.249
_refine_diff_density_rms 0.578
_refine_ls_extinction_coef 0.0013(2)
_refine_ls_extinction_expression Fc^*^=kFc[1+0.001xFc^2^\l^3^/sin(2\q)]^-1/4^
_refine_ls_extinction_method SHELXL
_refine_ls_goodness_of_fit_ref 1.051
_refine_ls_hydrogen_treatment constr
_refine_ls_matrix_type full
_refine_ls_number_parameters 92
_refine_ls_number_reflns 1501
_refine_ls_number_restraints 36
_refine_ls_restrained_S_all 1.044
_refine_ls_R_factor_all 0.0732
_refine_ls_R_factor_gt 0.0708
_refine_ls_shift/su_max 0.000
_refine_ls_shift/su_mean 0.000
_refine_ls_structure_factor_coef Fsqd
_refine_ls_weighting_details 'calc w=1/[\s^2^(Fo^2^)+(0.1278P)^2^+137.6907P] where P=(Fo^2^+2Fc^2^)/3'
_refine_ls_weighting_scheme calc
_refine_ls_wR_factor_gt 0.1937
_refine_ls_wR_factor_ref 0.1969
_reflns_number_gt 1412
_reflns_number_total 1501
_reflns_threshold_expression >2sigma(I)
_cod_data_source_file cg070622x-file003.cif
_cod_data_source_block complex4
_cod_original_sg_symbol_H-M C2/m
_cod_database_code 4504448

loop_
_symmetry_equiv_pos_as_xyz
'x, y, z'
'-x, y, -z'
'x+1/2, y+1/2, z'
'-x+1/2, y+1/2, -z'
'-x, -y, -z'
'x, -y, z'
'-x+1/2, -y+1/2, -z'
'x+1/2, -y+1/2, z'

loop_
_atom_site_label
_atom_site_type_symbol
_atom_site_fract_x
_atom_site_fract_y
_atom_site_fract_z
_atom_site_U_iso_or_equiv
_atom_site_adp_type
_atom_site_occupancy
_atom_site_symmetry_multiplicity
_atom_site_calc_flag
_atom_site_refinement_flags
I1 I 0.26234(5) 0.0000 0.37475(8) 0.0131(4) Uani 1 2 d S
I2 I 0.09102(8) 0.0000 0.48049(12) 0.0426(6) Uani 1 2 d S
I3 I 0.09529(6) -1.0000 0.03099(9) 0.0204(4) Uani 1 2 d S
I4 I 0.26440(5) -0.5000 0.13044(8) 0.0148(4) Uani 1 2 d S
Cu1 Cu 0.20757(13) 0.0000 0.5173(2) 0.0313(7) Uani 1 2 d S
Cu2 Cu 0.14339(12) 0.0000 0.3352(2) 0.0274(7) Uani 1 2 d S
Cu3 Cu 0.14243(13) -0.5000 0.12612(18) 0.0271(7) Uani 1 2 d S
Cu4 Cu 0.21359(15) -1.0000 0.0355(2) 0.0365(8) Uani 1 2 d S
S1 S 0.11608(19) -0.5000 0.2636(3) 0.0117(9) Uani 1 2 d S
N1 N -0.0040(10) -0.5000 0.1792(15) 0.039(5) Uani 1 2 d SU
H1 H 0.0100 -0.5000 0.1302 0.047 Uiso 1 2 calc SR
C1 C 0.0361(8) -0.5000 0.2547(13) 0.014(4) Uani 1 2 d SU
C2 C 0.0121(10) -0.5000 0.3300(15) 0.027(5) Uani 1 2 d SU
H2 H 0.0382 -0.5000 0.3824 0.033 Uiso 1 2 calc SR
C3 C -0.0515(13) -0.5000 0.3317(19) 0.042(6) Uani 1 2 d SU
H3 H -0.0661 -0.5000 0.3852 0.050 Uiso 1 2 calc SR
C4 C -0.0890(11) -0.5000 0.2633(16) 0.032(5) Uani 1 2 d SU
H4 H -0.1308 -0.5000 0.2662 0.038 Uiso 1 2 calc SR
C5 C -0.0666(12) -0.5000 0.1795(19) 0.039(6) Uani 1 2 d SU
H5 H -0.0934 -0.5000 0.1277 0.047 Uiso 1 2 calc SR

loop_
_atom_site_aniso_label
_atom_site_aniso_U_11
_atom_site_aniso_U_22
_atom_site_aniso_U_33
_atom_site_aniso_U_23
_atom_site_aniso_U_13
_atom_site_aniso_U_12
I1 0.0053(6) 0.0190(7) 0.0154(7) 0.000 0.0028(4) 0.000
I2 0.0326(10) 0.0600(13) 0.0346(10) 0.000 0.0020(7) 0.000
I3 0.0175(7) 0.0192(7) 0.0237(8) 0.000 -0.0001(5) 0.000
I4 0.0096(6) 0.0161(7) 0.0187(7) 0.000 0.0017(5) 0.000
Cu1 0.0220(14) 0.0423(18) 0.0298(16) 0.000 0.0045(11) 0.000
Cu2 0.0140(12) 0.0334(16) 0.0342(16) 0.000 0.0006(11) 0.000
Cu3 0.0218(14) 0.0382(17) 0.0231(15) 0.000 0.0098(11) 0.000
Cu4 0.0290(16) 0.0394(18) 0.0398(19) 0.000 0.0003(13) 0.000
S1 0.0031(19) 0.020(2) 0.012(2) 0.000 0.0021(15) 0.000
N1 0.032(8) 0.055(9) 0.032(8) 0.000 0.008(7) 0.000
C1 0.008(7) 0.015(7) 0.019(7) 0.000 0.004(6) 0.000
C2 0.017(7) 0.047(9) 0.020(8) 0.000 0.010(6) 0.000
C3 0.034(9) 0.054(10) 0.039(9) 0.000 0.011(8) 0.000
C4 0.028(8) 0.042(9) 0.028(8) 0.000 0.015(7) 0.000
C5 0.028(9) 0.050(10) 0.040(9) 0.000 0.006(7) 0.000

loop_
_atom_type_symbol
_atom_type_description
_atom_type_scat_dispersion_real
_atom_type_scat_dispersion_imag
_atom_type_scat_source
C C 0.0033 0.0016 'International Tables Vol C Tables 4.2.6.8 and 6.1.1.4'
H H 0.0000 0.0000 'International Tables Vol C Tables 4.2.6.8 and 6.1.1.4'
N N 0.0061 0.0033 'International Tables Vol C Tables 4.2.6.8 and 6.1.1.4'
S S 0.1246 0.1234 'International Tables Vol C Tables 4.2.6.8 and 6.1.1.4'
Cu Cu 0.3201 1.2651 'International Tables Vol C Tables 4.2.6.8 and 6.1.1.4'
I I -0.4742 1.8119 'International Tables Vol C Tables 4.2.6.8 and 6.1.1.4'

loop_
_geom_angle_atom_site_label_1
_geom_angle_atom_site_label_2
_geom_angle_atom_site_label_3
_geom_angle
_geom_angle_site_symmetry_1
_geom_angle_site_symmetry_3
Cu2 I1 Cu1 68.71(10) . .
Cu2 I1 Cu1 107.52(8) . 7_556
Cu1 I1 Cu1 65.40(8) . 7_556
Cu2 I1 Cu1 107.52(8) . 7_546
Cu1 I1 Cu1 65.40(8) . 7_546
Cu1 I1 Cu1 100.50(11) 7_556 7_546
Cu1 I2 Cu2 69.38(10) . .
Cu4 I3 Cu3 70.78(8) . .
Cu4 I3 Cu3 70.78(8) . 1_545
Cu3 I3 Cu3 101.49(10) . 1_545
Cu4 I4 Cu4 65.92(9) 7_535 .
Cu4 I4 Cu4 65.92(9) 7_535 1_565
Cu4 I4 Cu4 100.17(11) . 1_565
Cu4 I4 Cu3 106.88(10) 7_535 .
Cu4 I4 Cu3 69.18(8) . .
Cu4 I4 Cu3 69.18(8) 1_565 .
I2 Cu1 I1 111.98(12) . .
I2 Cu1 I1 107.11(9) . 7_556
I1 Cu1 I1 114.60(8) . 7_556
I2 Cu1 I1 107.11(9) . 7_546
I1 Cu1 I1 114.60(8) . 7_546
I1 Cu1 I1 100.50(11) 7_556 7_546
I2 Cu1 Cu1 128.20(11) . 7_556
I1 Cu1 Cu1 57.61(10) . 7_556
I1 Cu1 Cu1 57.00(7) 7_556 7_556
I1 Cu1 Cu1 123.60(16) 7_546 7_556
I2 Cu1 Cu1 128.20(11) . 7_546
I1 Cu1 Cu1 57.61(10) . 7_546
I1 Cu1 Cu1 123.60(16) 7_556 7_546
I1 Cu1 Cu1 57.00(7) 7_546 7_546
Cu1 Cu1 Cu1 91.13(17) 7_556 7_546
I2 Cu1 Cu2 57.06(9) . .
I1 Cu1 Cu2 54.91(8) . .
I1 Cu1 Cu2 129.53(5) 7_556 .
I1 Cu1 Cu2 129.53(5) 7_546 .
Cu1 Cu1 Cu2 93.49(14) 7_556 .
Cu1 Cu1 Cu2 93.49(14) 7_546 .
S1 Cu2 S1 120.1(2) . 1_565
S1 Cu2 I1 106.94(12) . .
S1 Cu2 I1 106.94(12) 1_565 .
S1 Cu2 I2 106.39(13) . .
S1 Cu2 I2 106.39(13) 1_565 .
I1 Cu2 I2 109.94(11) . .
S1 Cu2 Cu1 119.95(11) . .
S1 Cu2 Cu1 119.95(11) 1_565 .
I1 Cu2 Cu1 56.38(9) . .
I2 Cu2 Cu1 53.56(9) . .
S1 Cu3 I3 112.71(10) . .
S1 Cu3 I3 112.71(10) . 1_565
I3 Cu3 I3 101.49(10) . 1_565
S1 Cu3 I4 111.15(15) . .
I3 Cu3 I4 109.17(8) . .
I3 Cu3 I4 109.17(8) 1_565 .
S1 Cu3 Cu4 130.06(10) . 1_565
I3 Cu3 Cu4 117.07(12) . 1_565
I3 Cu3 Cu4 53.77(6) 1_565 1_565
I4 Cu3 Cu4 55.40(7) . 1_565
S1 Cu3 Cu4 130.06(10) . .
I3 Cu3 Cu4 53.77(6) . .
I3 Cu3 Cu4 117.07(12) 1_565 .
I4 Cu3 Cu4 55.40(7) . .
Cu4 Cu3 Cu4 84.98(12) 1_565 .
I3 Cu4 I4 106.78(12) . 7_535
I3 Cu4 I4 110.87(10) . .
I4 Cu4 I4 114.08(9) 7_535 .
I3 Cu4 I4 110.87(10) . 1_545
I4 Cu4 I4 114.08(9) 7_535 1_545
I4 Cu4 I4 100.17(11) . 1_545
I3 Cu4 Cu4 126.36(12) . 7_535
I4 Cu4 Cu4 57.10(12) 7_535 7_535
I4 Cu4 Cu4 56.98(7) . 7_535
I4 Cu4 Cu4 122.49(17) 1_545 7_535
I3 Cu4 Cu4 126.36(12) . 7_525
I4 Cu4 Cu4 57.10(12) 7_535 7_525
I4 Cu4 Cu4 122.49(17) . 7_525
I4 Cu4 Cu4 56.98(7) 1_545 7_525
Cu4 Cu4 Cu4 89.72(19) 7_535 7_525
I3 Cu4 Cu3 55.46(8) . .
I4 Cu4 Cu3 127.95(9) 7_535 .
I4 Cu4 Cu3 55.42(6) . .
I4 Cu4 Cu3 117.94(13) 1_545 .
Cu4 Cu4 Cu3 92.45(6) 7_535 .
Cu4 Cu4 Cu3 174.74(19) 7_525 .
I3 Cu4 Cu3 55.46(8) . 1_545
I4 Cu4 Cu3 127.95(9) 7_535 1_545
I4 Cu4 Cu3 117.94(13) . 1_545
I4 Cu4 Cu3 55.42(6) 1_545 1_545
Cu4 Cu4 Cu3 174.74(19) 7_535 1_545
Cu4 Cu4 Cu3 92.45(6) 7_525 1_545
Cu3 Cu4 Cu3 84.98(12) . 1_545
C1 S1 Cu3 108.1(7) . .
C1 S1 Cu2 103.0(3) . .
Cu3 S1 Cu2 110.76(13) . .
C1 S1 Cu2 103.0(3) . 1_545
Cu3 S1 Cu2 110.76(13) . 1_545
Cu2 S1 Cu2 120.1(2) . 1_545
C1 N1 C5 122(2) . .
C1 N1 H1 119.1 . .
C5 N1 H1 119.1 . .
C2 C1 N1 117.0(19) . .
C2 C1 S1 116.5(16) . .
N1 C1 S1 126.5(16) . .
C1 C2 C3 122(2) . .
C1 C2 H2 119.0 . .
C3 C2 H2 119.0 . .
C4 C3 C2 122(3) . .
C4 C3 H3 119.0 . .
C2 C3 H3 119.0 . .
C3 C4 C5 119(2) . .
C3 C4 H4 120.4 . .
C5 C4 H4 120.4 . .
N1 C5 C4 118(2) . .
N1 C5 H5 121.1 . .
C4 C5 H5 121.1 . .

loop_
_geom_bond_atom_site_label_1
_geom_bond_atom_site_label_2
_geom_bond_distance
_geom_bond_site_symmetry_2
I1 Cu2 2.616(3) .
I1 Cu1 2.662(3) .
I1 Cu1 2.681(2) 7_556
I1 Cu1 2.681(2) 7_546
I2 Cu1 2.560(3) .
I2 Cu2 2.671(4) .
I3 Cu4 2.607(3) .
I3 Cu3 2.662(2) .
I3 Cu3 2.662(2) 1_545
I4 Cu4 2.683(4) 7_535
I4 Cu4 2.687(2) .
I4 Cu4 2.687(2) 1_565
I4 Cu3 2.688(3) .
Cu1 I1 2.681(2) 7_556
Cu1 I1 2.681(2) 7_546
Cu1 Cu1 2.886(4) 7_556
Cu1 Cu1 2.886(4) 7_546
Cu1 Cu2 2.979(4) .
Cu2 S1 2.379(3) .
Cu2 S1 2.379(3) 1_565
Cu3 S1 2.286(5) .
Cu3 I3 2.662(2) 1_565
Cu3 Cu4 3.051(3) 1_565
Cu3 Cu4 3.051(3) .
Cu4 I4 2.683(4) 7_535
Cu4 I4 2.687(2) 1_545
Cu4 Cu4 2.922(5) 7_535
Cu4 Cu4 2.922(5) 7_525
Cu4 Cu3 3.051(3) 1_545
S1 C1 1.754(19) .
S1 Cu2 2.379(3) 1_545
N1 C1 1.37(3) .
N1 C5 1.38(3) .
N1 H1 0.8600 .
C1 C2 1.35(3) .
C2 C3 1.41(3) .
C2 H2 0.9300 .
C3 C4 1.25(4) .
C3 H3 0.9300 .
C4 C5 1.45(3) .
C4 H4 0.9300 .
C5 H5 0.9300 .
